data_4070824
loop_
_publ_author_name
'Jutzi, Peter'
'Izundu, Joseph'
'Neumann, Beate'
'Mix, Andreas'
'Stammler, Hans-Georg'

_publ_section_title
;
 Aryl(dimethyl)gallium Compounds and Methyl(diphenyl)gallium: Synthesis,
 Structure, and Redistribution Reactions
;
_journal_issue 18
_journal_name_full Organometallics
_journal_page_first 4565
_journal_paper_doi 10.1021/om701055a
_journal_volume 27
_journal_year 2008
_chemical_formula_moiety 'C12 H19 Ga'
_chemical_formula_sum 'C12 H19 Ga'
_chemical_formula_weight 232.99
_chemical_name_systematic ?
_space_group_IT_number 2
_symmetry_cell_setting triclinic
_symmetry_space_group_name_Hall '-P 1'
_symmetry_space_group_name_H-M 'P -1'
_atom_sites_solution_hydrogens geom
_atom_sites_solution_primary direct
_atom_sites_solution_secondary difmap
_audit_creation_method SHELXL-97
_cell_angle_alpha 87.743(6)
_cell_angle_beta 89.449(7)
_cell_angle_gamma 82.605(8)
_cell_formula_units_Z 2
_cell_length_a 6.6280(7)
_cell_length_b 7.0690(5)
_cell_length_c 12.6890(11)
_cell_measurement_reflns_used 42
_cell_measurement_temperature 100(2)
_cell_measurement_theta_max 20.264
_cell_measurement_theta_min 7.194
_cell_volume 589.11(9)
_computing_cell_refinement 'Dirax/lsq (Duisenberg & Schreurs, 1989-2000)'
_computing_data_collection KappaCCD
_computing_data_reduction 'EVALCCD (Duisenberg,1998,Thesis.Utrecht University.'
_computing_molecular_graphics 'SHELXTL-PLUS (1990)'
_computing_publication_material 'SHELXL-97 (Sheldrick, 1997)'
_computing_structure_refinement 'SHELXL-97 (Sheldrick, 1997)'
_computing_structure_solution 'SHELXS-97 (Sheldrick, 1990)'
_diffrn_ambient_temperature 100(2)
_diffrn_measured_fraction_theta_full 0.998
_diffrn_measured_fraction_theta_max 0.998
_diffrn_measurement_device_type KappaCCD
_diffrn_measurement_method CCD
_diffrn_radiation_monochromator graphite
_diffrn_radiation_source 'fine-focus sealed tube'
_diffrn_radiation_type MoK\a
_diffrn_radiation_wavelength 0.71073
_diffrn_reflns_av_R_equivalents 0.0472
_diffrn_reflns_av_sigmaI/netI 0.0239
_diffrn_reflns_limit_h_max 9
_diffrn_reflns_limit_h_min -9
_diffrn_reflns_limit_k_max 9
_diffrn_reflns_limit_k_min -9
_diffrn_reflns_limit_l_max 17
_diffrn_reflns_limit_l_min -17
_diffrn_reflns_number 28124
_diffrn_reflns_theta_full 29.99
_diffrn_reflns_theta_max 29.99
_diffrn_reflns_theta_min 3.10
_exptl_absorpt_coefficient_mu 2.292
_exptl_absorpt_correction_T_max 0.8748
_exptl_absorpt_correction_T_min 0.5663
_exptl_absorpt_correction_type multi-scan
_exptl_absorpt_process_details 'SADABS - Bruker Nonius V2.10'
_exptl_crystal_colour Colourless
_exptl_crystal_density_diffrn 1.313
_exptl_crystal_density_method 'not measured'
_exptl_crystal_description plate
_exptl_crystal_F_000 244
_exptl_crystal_size_max 0.28
_exptl_crystal_size_mid 0.14
_exptl_crystal_size_min 0.06
_refine_diff_density_max 0.429
_refine_diff_density_min -0.520
_refine_diff_density_rms 0.061
_refine_ls_extinction_method none
_refine_ls_goodness_of_fit_ref 1.073
_refine_ls_hydrogen_treatment constr
_refine_ls_matrix_type full
_refine_ls_number_parameters 123
_refine_ls_number_reflns 3423
_refine_ls_number_restraints 0
_refine_ls_restrained_S_all 1.073
_refine_ls_R_factor_all 0.0232
_refine_ls_R_factor_gt 0.0198
_refine_ls_shift/su_max 0.003
_refine_ls_shift/su_mean 0.000
_refine_ls_structure_factor_coef Fsqd
_refine_ls_weighting_details 'calc w=1/[\s^2^(Fo^2^)+(0.0194P)^2^+0.2491P] where P=(Fo^2^+2Fc^2^)/3'
_refine_ls_weighting_scheme calc
_refine_ls_wR_factor_gt 0.0485
_refine_ls_wR_factor_ref 0.0503
_reflns_number_gt 3174
_reflns_number_total 3423
_reflns_threshold_expression >2sigma(I)
_cod_data_source_file om701055a_si_002.cif
_cod_data_source_block compound3
_cod_depositor_comments
;
The following automatic conversions were performed:
'_atom_site_symetry_multiplicity' tag replaced with
'_atom_site_symmetry_multiplicity'.

Automatic conversion script
Id: cif_correct_tags 1440 2010-10-19 06:21:57Z saulius 

The following automatic conversions were performed:

'_symmetry_cell_setting' value 'Triclinic' changed to 'triclinic'
according to /home/saulius/struct/CIF-dictionaries/cif_core.dic
dictionary named 'cif_core.dic' version 2.4.1 from 2010-06-29.

Automatic conversion script
Id: cif_fix_values 1715 2011-07-08 13:25:40Z adriana 
;
_cod_database_code 4070824

loop_
_symmetry_equiv_pos_as_xyz
'x, y, z'
'-x, -y, -z'

loop_
_atom_site_label
_atom_site_type_symbol
_atom_site_fract_x
_atom_site_fract_y
_atom_site_fract_z
_atom_site_U_iso_or_equiv
_atom_site_adp_type
_atom_site_occupancy
_atom_site_symmetry_multiplicity
_atom_site_calc_flag
_atom_site_refinement_flags
Ga1 Ga 0.420729(18) 0.746795(18) 0.604082(9) 0.01348(5) Uani 1 1 d .
C1 C 0.53073(17) 0.74769(16) 0.45839(9) 0.0136(2) Uani 1 1 d .
C2 C 0.42247(17) 0.85074(16) 0.37504(9) 0.0139(2) Uani 1 1 d .
H2 H 0.2926 0.9192 0.3888 0.017 Uiso 1 1 calc R
C3 C 0.50114(17) 0.85483(16) 0.27273(9) 0.0137(2) Uani 1 1 d .
H3 H 0.4233 0.9259 0.2186 0.016 Uiso 1 1 calc R
C4 C 0.69249(17) 0.75661(15) 0.24762(9) 0.0129(2) Uani 1 1 d .
C5 C 0.80030(17) 0.65201(16) 0.32982(9) 0.0135(2) Uani 1 1 d .
H5 H 0.9295 0.5825 0.3158 0.016 Uiso 1 1 calc R
C6 C 0.72051(17) 0.64836(16) 0.43226(9) 0.0139(2) Uani 1 1 d .
H6 H 0.7977 0.5759 0.4861 0.017 Uiso 1 1 calc R
C7 C 0.61118(18) 0.64992(17) 0.71720(9) 0.0167(2) Uani 1 1 d .
H7A H 0.5503 0.6843 0.7856 0.025 Uiso 1 1 calc R
H7B H 0.7379 0.7065 0.7078 0.025 Uiso 1 1 calc R
H7C H 0.6403 0.5107 0.7146 0.025 Uiso 1 1 calc R
C8 C 0.13279(17) 0.84715(17) 0.62208(10) 0.0168(2) Uani 1 1 d .
H8A H 0.0862 0.8080 0.6922 0.025 Uiso 1 1 calc R
H8B H 0.0519 0.7967 0.5680 0.025 Uiso 1 1 calc R
H8C H 0.1165 0.9868 0.6150 0.025 Uiso 1 1 calc R
C9 C 0.77240(17) 0.76313(16) 0.13391(9) 0.0147(2) Uani 1 1 d .
C10 C 0.6423(2) 0.65092(19) 0.06516(10) 0.0214(2) Uani 1 1 d .
H10A H 0.6579 0.5167 0.0898 0.032 Uiso 1 1 calc R
H10B H 0.6873 0.6596 -0.0085 0.032 Uiso 1 1 calc R
H10C H 0.4990 0.7051 0.0704 0.032 Uiso 1 1 calc R
C11 C 0.7557(2) 0.97119(18) 0.09065(10) 0.0227(3) Uani 1 1 d .
H11A H 0.6132 1.0290 0.0929 0.034 Uiso 1 1 calc R
H11B H 0.8051 0.9735 0.0176 0.034 Uiso 1 1 calc R
H11C H 0.8381 1.0435 0.1339 0.034 Uiso 1 1 calc R
C12 C 0.99544(19) 0.6749(2) 0.12529(10) 0.0226(3) Uani 1 1 d .
H12A H 1.0788 0.7393 0.1723 0.034 Uiso 1 1 calc R
H12B H 1.0427 0.6902 0.0524 0.034 Uiso 1 1 calc R
H12C H 1.0074 0.5387 0.1457 0.034 Uiso 1 1 calc R

loop_
_atom_site_aniso_label
_atom_site_aniso_U_11
_atom_site_aniso_U_22
_atom_site_aniso_U_33
_atom_site_aniso_U_23
_atom_site_aniso_U_13
_atom_site_aniso_U_12
Ga1 0.01254(7) 0.01623(7) 0.01139(7) 0.00038(4) 0.00078(4) -0.00117(4)
C1 0.0156(5) 0.0128(5) 0.0125(5) -0.0006(4) 0.0010(4) -0.0030(4)
C2 0.0131(5) 0.0128(5) 0.0157(5) -0.0008(4) 0.0013(4) -0.0013(4)
C3 0.0150(5) 0.0126(5) 0.0132(5) 0.0006(4) -0.0009(4) -0.0016(4)
C4 0.0153(5) 0.0111(5) 0.0127(5) -0.0006(4) 0.0002(4) -0.0035(4)
C5 0.0132(5) 0.0114(5) 0.0157(5) -0.0013(4) 0.0000(4) -0.0011(4)
C6 0.0158(5) 0.0128(5) 0.0131(5) 0.0007(4) -0.0019(4) -0.0022(4)
C7 0.0169(5) 0.0165(5) 0.0169(5) 0.0016(4) -0.0023(4) -0.0031(4)
C8 0.0136(5) 0.0172(5) 0.0198(5) -0.0027(4) 0.0004(4) -0.0025(4)
C9 0.0150(5) 0.0163(5) 0.0130(5) -0.0005(4) 0.0011(4) -0.0027(4)
C10 0.0235(6) 0.0264(6) 0.0155(5) -0.0045(5) 0.0012(4) -0.0074(5)
C11 0.0303(7) 0.0195(6) 0.0183(6) 0.0036(4) 0.0057(5) -0.0049(5)
C12 0.0177(6) 0.0318(7) 0.0168(6) 0.0006(5) 0.0050(4) 0.0013(5)

loop_
_atom_type_symbol
_atom_type_description
_atom_type_scat_dispersion_real
_atom_type_scat_dispersion_imag
_atom_type_scat_source
C C 0.0033 0.0016 'International Tables Vol C Tables 4.2.6.8 and 6.1.1.4'
H H 0.0000 0.0000 'International Tables Vol C Tables 4.2.6.8 and 6.1.1.4'
Ga Ga 0.2307 1.6083 'International Tables Vol C Tables 4.2.6.8 and 6.1.1.4'

loop_
_geom_angle_atom_site_label_1
_geom_angle_atom_site_label_2
_geom_angle_atom_site_label_3
_geom_angle
C8 Ga1 C7 126.13(5)
C8 Ga1 C1 116.92(5)
C7 Ga1 C1 116.95(5)
C6 C1 C2 116.17(10)
C6 C1 Ga1 122.36(8)
C2 C1 Ga1 121.47(8)
C3 C2 C1 121.67(10)
C3 C2 H2 119.2
C1 C2 H2 119.2
C2 C3 C4 121.72(10)
C2 C3 H3 119.1
C4 C3 H3 119.1
C5 C4 C3 117.00(10)
C5 C4 C9 122.92(10)
C3 C4 C9 120.06(10)
C6 C5 C4 121.00(10)
C6 C5 H5 119.5
C4 C5 H5 119.5
C5 C6 C1 122.43(10)
C5 C6 H6 118.8
C1 C6 H6 118.8
Ga1 C7 H7A 109.5
Ga1 C7 H7B 109.5
H7A C7 H7B 109.5
Ga1 C7 H7C 109.5
H7A C7 H7C 109.5
H7B C7 H7C 109.5
Ga1 C8 H8A 109.5
Ga1 C8 H8B 109.5
H8A C8 H8B 109.5
Ga1 C8 H8C 109.5
H8A C8 H8C 109.5
H8B C8 H8C 109.5
C4 C9 C12 112.31(9)
C4 C9 C11 110.18(9)
C12 C9 C11 108.08(10)
C4 C9 C10 108.67(9)
C12 C9 C10 108.57(10)
C11 C9 C10 108.97(10)
C9 C10 H10A 109.5
C9 C10 H10B 109.5
H10A C10 H10B 109.5
C9 C10 H10C 109.5
H10A C10 H10C 109.5
H10B C10 H10C 109.5
C9 C11 H11A 109.5
C9 C11 H11B 109.5
H11A C11 H11B 109.5
C9 C11 H11C 109.5
H11A C11 H11C 109.5
H11B C11 H11C 109.5
C9 C12 H12A 109.5
C9 C12 H12B 109.5
H12A C12 H12B 109.5
C9 C12 H12C 109.5
H12A C12 H12C 109.5
H12B C12 H12C 109.5

loop_
_geom_bond_atom_site_label_1
_geom_bond_atom_site_label_2
_geom_bond_distance
Ga1 C8 1.9630(12)
Ga1 C7 1.9641(12)
Ga1 C1 1.9808(11)
C1 C6 1.4029(16)
C1 C2 1.4084(15)
C2 C3 1.3950(16)
C2 H2 0.9500
C3 C4 1.4054(16)
C3 H3 0.9500
C4 C5 1.4011(15)
C4 C9 1.5332(15)
C5 C6 1.3991(16)
C5 H5 0.9500
C6 H6 0.9500
C7 H7A 0.9800
C7 H7B 0.9800
C7 H7C 0.9800
C8 H8A 0.9800
C8 H8B 0.9800
C8 H8C 0.9800
C9 C12 1.5335(17)
C9 C11 1.5402(17)
C9 C10 1.5425(16)
C10 H10A 0.9800
C10 H10B 0.9800
C10 H10C 0.9800
C11 H11A 0.9800
C11 H11B 0.9800
C11 H11C 0.9800
C12 H12A 0.9800
C12 H12B 0.9800
C12 H12C 0.9800
